data_7043546
loop_
_publ_author_name
'Fischer, Anne A.'
'Lindeman, Sergey V.'
'Fiedler, Adam T.'

_publ_section_title
;
 Spectroscopic and computational studies of reversible O2 binding by a
 cobalt complex of relevance to cysteine dioxygenase.
;
_journal_name_full 'Dalton transactions (Cambridge, England : 2003)'
_journal_paper_doi 10.1039/c7dt01600j
_journal_year 2017
_chemical_formula_moiety 'C17 H25 B Co N6 O2'
_chemical_formula_sum 'C17 H25 B Co N6 O2'
_chemical_formula_weight 415.17
_chemical_name_systematic
;
 ? 
;
_space_group_crystal_system monoclinic
_space_group_IT_number 14
_space_group_name_Hall '-P 2ybc'
_space_group_name_H-M_alt 'P 1 21/c 1'
_symmetry_space_group_name_Hall '-P 2ybc'
_symmetry_space_group_name_H-M 'P 1 21/c 1'
_atom_sites_solution_hydrogens geom
_atom_sites_solution_primary iterative
_atom_sites_solution_secondary difmap
_audit_creation_date 2016-11-15
_audit_creation_method
;
Olex2 1.2
(compiled 2016.11.07 svn.r3352 for OlexSys, GUI svn.r5261)
;
_audit_update_record
;
2017-04-20 deposited with the CCDC.
2017-06-27 downloaded from the CCDC.
;
_cell_angle_alpha 90.00
_cell_angle_beta 103.778(2)
_cell_angle_gamma 90.00
_cell_formula_units_Z 4
_cell_length_a 13.7807(3)
_cell_length_b 7.71018(14)
_cell_length_c 18.8008(3)
_cell_measurement_reflns_used 10317
_cell_measurement_temperature 99.95(10)
_cell_measurement_theta_max 28.9660
_cell_measurement_theta_min 3.4390
_cell_volume 1940.14(7)
_computing_cell_refinement
;
CrysAlisPro, Agilent Technologies,
Version 1.171.37.35 (release 13-08-2014 CrysAlis171 .NET)
(compiled Aug 13 2014,18:06:01)
;
_computing_data_collection
;
CrysAlisPro, Agilent Technologies,
Version 1.171.37.35 (release 13-08-2014 CrysAlis171 .NET)
(compiled Aug 13 2014,18:06:01)
;
_computing_data_reduction
;
CrysAlisPro, Agilent Technologies,
Version 1.171.37.35 (release 13-08-2014 CrysAlis171 .NET)
(compiled Aug 13 2014,18:06:01)
;
_computing_molecular_graphics 'Olex2 (Dolomanov et al., 2009)'
_computing_publication_material 'Olex2 (Dolomanov et al., 2009)'
_computing_structure_refinement 'XL (Sheldrick, 2008)'
_computing_structure_solution 'olex2.solve (Bourhis et al., 2015)'
_diffrn_ambient_environment N~2~
_diffrn_ambient_temperature 99.95(10)
_diffrn_detector 'CCD plate'
_diffrn_detector_area_resol_mean 10.3756
_diffrn_detector_type Atlas
_diffrn_measured_fraction_theta_full 0.996
_diffrn_measured_fraction_theta_max 0.909
_diffrn_measurement_details
;
#__ type_ start__ end____ width___ exp.time_
  1 omega -100.00  -55.00   1.0000    8.2900
omega____ theta____ kappa____ phi______ frames
    -      -11.5916  178.0000  -60.0000 45

#__ type_ start__ end____ width___ exp.time_
  2 omega  -20.00   30.00   1.0000    8.2900
omega____ theta____ kappa____ phi______ frames
    -      -11.5916  -99.0000  150.0000 50

#__ type_ start__ end____ width___ exp.time_
  3 omega  -62.00   41.00   1.0000    8.2900
omega____ theta____ kappa____ phi______ frames
    -       11.6697  -57.0000  120.0000 103

#__ type_ start__ end____ width___ exp.time_
  4 omega  -62.00   41.00   1.0000    8.2900
omega____ theta____ kappa____ phi______ frames
    -       11.6697  -57.0000 -120.0000 103

#__ type_ start__ end____ width___ exp.time_
  5 omega  -22.00   90.00   1.0000    8.2900
omega____ theta____ kappa____ phi______ frames
    -       11.6697   77.0000 -150.0000 112

#__ type_ start__ end____ width___ exp.time_
  6 omega   34.00   71.00   1.0000    8.2900
omega____ theta____ kappa____ phi______ frames
    -       11.6697 -178.0000   90.0000 37
;
_diffrn_measurement_device 'four-circle diffractometer'
_diffrn_measurement_device_type 'SuperNova, Dual, Cu at zero, Atlas'
_diffrn_measurement_method '\w scans'
_diffrn_orient_matrix_UB_11 0.0092856000
_diffrn_orient_matrix_UB_12 0.0901469000
_diffrn_orient_matrix_UB_13 -0.0020004000
_diffrn_orient_matrix_UB_21 -0.0515844000
_diffrn_orient_matrix_UB_22 0.0172642000
_diffrn_orient_matrix_UB_23 -0.0039402000
_diffrn_orient_matrix_UB_31 0.0079202000
_diffrn_orient_matrix_UB_32 0.0064313000
_diffrn_orient_matrix_UB_33 0.0385767000
_diffrn_radiation_monochromator mirror
_diffrn_radiation_probe x-ray
_diffrn_radiation_type MoK\a
_diffrn_radiation_wavelength 0.71073
_diffrn_reflns_av_R_equivalents 0.0503
_diffrn_reflns_av_unetI/netI 0.0399
_diffrn_reflns_limit_h_max 18
_diffrn_reflns_limit_h_min -17
_diffrn_reflns_limit_k_max 10
_diffrn_reflns_limit_k_min -10
_diffrn_reflns_limit_l_max 25
_diffrn_reflns_limit_l_min -25
_diffrn_reflns_number 22252
_diffrn_reflns_theta_full 27.00
_diffrn_reflns_theta_max 29.54
_diffrn_reflns_theta_min 3.46
_diffrn_source 'SuperNova (Mo) X-ray Source'
_exptl_absorpt_coefficient_mu 0.909
_exptl_absorpt_correction_T_max 0.915
_exptl_absorpt_correction_T_min 0.857
_exptl_absorpt_correction_type gaussian
_exptl_absorpt_process_details
;
CrysAlisPro, Agilent Technologies,
Version 1.171.37.35 (release 13-08-2014 CrysAlis171 .NET)
(compiled Aug 13 2014,18:06:01)
Numerical absorption correction based on gaussian integration over
            a multifaceted crystal model
Empirical absorption correction using spherical harmonics,
 implemented in SCALE3 ABSPACK scaling algorithm.
;
_exptl_crystal_colour violet
_exptl_crystal_colour_primary violet
_exptl_crystal_density_diffrn 1.421
_exptl_crystal_density_method 'not measured'
_exptl_crystal_description prism
_exptl_crystal_F_000 868
_exptl_crystal_size_max 0.2565
_exptl_crystal_size_mid 0.2016
_exptl_crystal_size_min 0.1096
_refine_diff_density_max 1.041
_refine_diff_density_min -0.774
_refine_diff_density_rms 0.095
_refine_ls_extinction_method none
_refine_ls_goodness_of_fit_ref 1.062
_refine_ls_hydrogen_treatment constr
_refine_ls_matrix_type full
_refine_ls_number_parameters 251
_refine_ls_number_reflns 4939
_refine_ls_number_restraints 0
_refine_ls_restrained_S_all 1.062
_refine_ls_R_factor_all 0.0566
_refine_ls_R_factor_gt 0.0461
_refine_ls_shift/su_max 0.001
_refine_ls_shift/su_mean 0.000
_refine_ls_structure_factor_coef Fsqd
_refine_ls_weighting_details 'calc w=1/[\s^2^(Fo^2^)+(0.0715P)^2^+1.0520P] where P=(Fo^2^+2Fc^2^)/3'
_refine_ls_weighting_scheme calc
_refine_ls_wR_factor_gt 0.1177
_refine_ls_wR_factor_ref 0.1274
_reflns_number_gt 4160
_reflns_number_total 4939
_reflns_threshold_expression >2sigma(I)
_cod_data_source_file c7dt01600j2.cif
_cod_data_source_block complex5
_cod_original_cell_volume 1940.14(6)
_cod_database_code 7043546
_chemical_oxdiff_formula 'Co C17 H24 B N6 O2'
_reflns_odcompleteness_completeness 99.84
_reflns_odcompleteness_iscentric 1
_reflns_odcompleteness_theta 26.32
_olex2_refinement_description
;
1. Fixed Uiso
 At 1.2 times of:
  All B(H) groups, All C(H) groups
 At 1.5 times of:
  All C(H,H,H) groups
2.a Ternary CH refined with riding coordinates:
 B1(H1)
2.b Aromatic/amide H refined with riding coordinates:
 C2(H2), C5(H5), C8(H8)
2.c Idealised Me refined as rotating group:
 C10(H10A,H10B,H10C), C11(H11A,H11B,H11C), C12(H12A,H12B,H12C), C13(H13A,H13B,
 H13C), C14(H14A,H14B,H14C), C15(H15A,H15B,H15C), C17(H17A,H17B,H17C)
;
_olex2_date_sample_data_collection 2016-11-14
_olex2_date_sample_submission 2016-11-11
_olex2_submission_special_instructions 'No special instructions were received'

loop_
_space_group_symop_id
_space_group_symop_operation_xyz
1 'x, y, z'
2 '-x, y+1/2, -z+1/2'
3 '-x, -y, -z'
4 'x, -y-1/2, z-1/2'

loop_
_atom_site_label
_atom_site_type_symbol
_atom_site_fract_x
_atom_site_fract_y
_atom_site_fract_z
_atom_site_U_iso_or_equiv
_atom_site_adp_type
_atom_site_occupancy
_atom_site_calc_flag
_atom_site_refinement_flags_posn
Co1 Co 0.283896(19) 0.09253(3) 0.306242(14) 0.01429(11) Uani 1 d .
O1 O 0.25831(11) 0.1876(2) 0.41405(8) 0.0248(3) Uani 1 d .
O2 O 0.39296(14) 0.0669(3) 0.39700(9) 0.0451(5) Uani 1 d .
N1 N 0.20486(12) 0.2759(2) 0.17065(9) 0.0149(3) Uani 1 d .
N2 N 0.24796(12) 0.3069(2) 0.24348(9) 0.0155(3) Uani 1 d .
N3 N 0.11833(12) -0.0057(2) 0.18604(9) 0.0154(3) Uani 1 d .
N4 N 0.14933(12) -0.0172(2) 0.26119(9) 0.0157(3) Uani 1 d .
N5 N 0.28694(13) -0.0094(2) 0.15640(9) 0.0153(3) Uani 1 d .
N6 N 0.34426(12) -0.0234(2) 0.22682(9) 0.0151(3) Uani 1 d .
C1 C 0.18351(15) 0.4293(3) 0.13551(11) 0.0168(4) Uani 1 d .
C2 C 0.21307(15) 0.5615(3) 0.18606(11) 0.0184(4) Uani 1 d .
H2 H 0.2075 0.6828 0.1772 0.022 Uiso 1 calc R
C3 C 0.25257(15) 0.4790(3) 0.25260(11) 0.0175(4) Uani 1 d .
C4 C 0.02742(16) -0.0816(2) 0.16378(12) 0.0176(4) Uani 1 d .
C5 C -0.00078(16) -0.1419(3) 0.22492(12) 0.0201(4) Uani 1 d .
H5 H -0.0609 -0.2006 0.2263 0.024 Uiso 1 calc R
C6 C 0.07704(16) -0.0990(3) 0.28421(12) 0.0181(4) Uani 1 d .
C7 C 0.33332(16) -0.0911(2) 0.10976(12) 0.0176(4) Uani 1 d .
C8 C 0.42278(16) -0.1576(3) 0.15078(11) 0.0202(4) Uani 1 d .
H8 H 0.4715 -0.2208 0.1332 0.024 Uiso 1 calc R
C9 C 0.42643(15) -0.1121(3) 0.22378(12) 0.0177(4) Uani 1 d .
C10 C 0.13574(17) 0.4429(3) 0.05515(11) 0.0215(4) Uani 1 d .
H10A H 0.1784 0.3861 0.0272 0.032 Uiso 1 calc GR
H10B H 0.1273 0.5653 0.0411 0.032 Uiso 1 calc GR
H10C H 0.0703 0.3859 0.0447 0.032 Uiso 1 calc GR
C11 C 0.29583(18) 0.5570(3) 0.32622(12) 0.0247(5) Uani 1 d .
H11A H 0.2588 0.5150 0.3613 0.037 Uiso 1 calc GR
H11B H 0.2908 0.6836 0.3228 0.037 Uiso 1 calc GR
H11C H 0.3662 0.5233 0.3428 0.037 Uiso 1 calc GR
C12 C -0.02674(17) -0.0971(3) 0.08486(12) 0.0222(5) Uani 1 d .
H12A H -0.0376 0.0187 0.0630 0.033 Uiso 1 calc GR
H12B H -0.0913 -0.1540 0.0813 0.033 Uiso 1 calc GR
H12C H 0.0133 -0.1663 0.0587 0.033 Uiso 1 calc GR
C13 C 0.08550(18) -0.1288(3) 0.36420(12) 0.0261(5) Uani 1 d .
H13A H 0.1519 -0.1754 0.3868 0.039 Uiso 1 calc GR
H13B H 0.0343 -0.2118 0.3704 0.039 Uiso 1 calc GR
H13C H 0.0759 -0.0188 0.3877 0.039 Uiso 1 calc GR
C14 C 0.28940(18) -0.1049(3) 0.02930(12) 0.0245(5) Uani 1 d .
H14A H 0.2280 -0.1740 0.0206 0.037 Uiso 1 calc GR
H14B H 0.3374 -0.1612 0.0058 0.037 Uiso 1 calc GR
H14C H 0.2739 0.0114 0.0087 0.037 Uiso 1 calc GR
C15 C 0.50678(16) -0.1477(3) 0.29089(12) 0.0223(4) Uani 1 d .
H15A H 0.5595 -0.0603 0.2955 0.033 Uiso 1 calc GR
H15B H 0.5350 -0.2631 0.2872 0.033 Uiso 1 calc GR
H15C H 0.4787 -0.1432 0.3341 0.033 Uiso 1 calc GR
C16 C 0.34338(18) 0.1341(3) 0.43950(12) 0.0265(5) Uani 1 d .
C17 C 0.3931(2) 0.1523(5) 0.51946(13) 0.0519(9) Uani 1 d .
H17A H 0.4061 0.0369 0.5416 0.078 Uiso 1 calc GR
H17B H 0.3492 0.2169 0.5440 0.078 Uiso 1 calc GR
H17C H 0.4563 0.2149 0.5250 0.078 Uiso 1 calc GR
B1 B 0.18566(17) 0.0868(3) 0.14231(12) 0.0152(4) Uani 1 d .
H1 H 0.1527 0.0865 0.0888 0.018 Uiso 1 calc R

loop_
_atom_site_aniso_label
_atom_site_aniso_U_11
_atom_site_aniso_U_22
_atom_site_aniso_U_33
_atom_site_aniso_U_23
_atom_site_aniso_U_13
_atom_site_aniso_U_12
Co1 0.01532(17) 0.01581(17) 0.01134(16) 0.00098(9) 0.00236(11) 0.00053(9)
O1 0.0235(8) 0.0348(9) 0.0152(7) 0.0001(6) 0.0029(6) 0.0054(7)
O2 0.0358(10) 0.0797(15) 0.0163(8) -0.0085(9) -0.0006(7) 0.0303(10)
N1 0.0159(8) 0.0178(8) 0.0111(7) 0.0011(6) 0.0036(6) 0.0003(6)
N2 0.0178(8) 0.0173(8) 0.0115(7) -0.0004(6) 0.0038(6) -0.0001(6)
N3 0.0175(8) 0.0161(8) 0.0119(8) 0.0011(6) 0.0024(6) 0.0004(6)
N4 0.0172(8) 0.0184(8) 0.0117(7) 0.0016(6) 0.0035(6) 0.0009(6)
N5 0.0193(8) 0.0148(8) 0.0116(7) -0.0002(6) 0.0031(6) -0.0019(6)
N6 0.0170(8) 0.0162(8) 0.0121(7) 0.0008(6) 0.0035(6) -0.0008(6)
C1 0.0180(10) 0.0170(10) 0.0170(10) 0.0024(7) 0.0071(8) 0.0008(7)
C2 0.0222(11) 0.0148(9) 0.0193(10) 0.0020(7) 0.0073(8) 0.0011(7)
C3 0.0188(10) 0.0170(10) 0.0173(9) -0.0012(8) 0.0057(8) -0.0007(7)
C4 0.0179(10) 0.0156(10) 0.0188(10) -0.0009(7) 0.0031(8) 0.0001(7)
C5 0.0180(10) 0.0209(10) 0.0224(10) -0.0003(8) 0.0066(8) -0.0042(8)
C6 0.0196(10) 0.0168(10) 0.0183(10) 0.0014(7) 0.0054(8) 0.0001(7)
C7 0.0218(10) 0.0164(10) 0.0164(10) -0.0017(7) 0.0084(8) -0.0013(7)
C8 0.0213(10) 0.0198(10) 0.0213(10) -0.0006(8) 0.0084(8) 0.0029(8)
C9 0.0177(10) 0.0175(10) 0.0182(10) 0.0001(7) 0.0050(8) -0.0006(7)
C10 0.0263(11) 0.0228(10) 0.0150(9) 0.0042(8) 0.0039(8) 0.0029(8)
C11 0.0331(13) 0.0201(10) 0.0196(10) -0.0033(8) 0.0035(9) -0.0011(9)
C12 0.0203(11) 0.0278(12) 0.0163(10) -0.0026(8) 0.0001(8) -0.0042(8)
C13 0.0267(12) 0.0350(12) 0.0189(10) 0.0051(9) 0.0100(9) -0.0040(10)
C14 0.0284(12) 0.0290(12) 0.0171(10) -0.0045(8) 0.0076(9) 0.0024(9)
C15 0.0199(10) 0.0262(11) 0.0198(10) -0.0026(9) 0.0029(8) 0.0047(9)
C16 0.0288(12) 0.0361(12) 0.0136(10) -0.0013(9) 0.0032(9) 0.0069(10)
C17 0.0418(16) 0.093(2) 0.0162(11) -0.0100(14) -0.0034(11) 0.0346(17)
B1 0.0169(11) 0.0157(11) 0.0127(10) 0.0003(7) 0.0029(8) -0.0005(8)

loop_
_atom_type_symbol
_atom_type_description
_atom_type_scat_dispersion_real
_atom_type_scat_dispersion_imag
_atom_type_scat_source
C C 0.0033 0.0016 'International Tables Vol C Tables 4.2.6.8 and 6.1.1.4'
H H 0.0000 0.0000 'International Tables Vol C Tables 4.2.6.8 and 6.1.1.4'
B B 0.0013 0.0007 'International Tables Vol C Tables 4.2.6.8 and 6.1.1.4'
Co Co 0.3494 0.9721 'International Tables Vol C Tables 4.2.6.8 and 6.1.1.4'
N N 0.0061 0.0033 'International Tables Vol C Tables 4.2.6.8 and 6.1.1.4'
O O 0.0106 0.0060 'International Tables Vol C Tables 4.2.6.8 and 6.1.1.4'

loop_
_exptl_crystal_face_index_h
_exptl_crystal_face_index_k
_exptl_crystal_face_index_l
_exptl_crystal_face_perp_dist
_exptl_oxdiff_crystal_face_indexfrac_h
_exptl_oxdiff_crystal_face_indexfrac_k
_exptl_oxdiff_crystal_face_indexfrac_l
_exptl_oxdiff_crystal_face_x
_exptl_oxdiff_crystal_face_y
_exptl_oxdiff_crystal_face_z
-19 0 0 0.0403 -18.9999 0.0000 -0.0001 -0.1764 0.9801 -0.1505
19 0 0 0.0693 18.9999 -0.0000 0.0001 0.1764 -0.9801 0.1505
0 0 26 0.0879 -0.0001 -0.0000 26.0001 -0.0520 -0.1024 1.0030
0 0 -26 0.0879 0.0001 0.0000 -26.0001 0.0520 0.1024 -1.0030
-8 10 9 0.0836 -7.9999 10.0000 9.0000 0.8092 0.5499 0.3481
-8 -9 10 0.0595 -8.0001 -9.0000 10.0000 -0.9056 0.2179 0.2645
9 -9 -1 0.1121 8.9999 -9.0000 -1.0000 -0.7258 -0.6157 -0.0252
14 7 -2 0.1182 14.0000 7.0000 -1.9999 0.7650 -0.5935 0.0788
-18 0 16 0.0681 -18.0000 0.0000 16.0000 -0.1991 0.8655 0.4747

loop_
_geom_angle_atom_site_label_1
_geom_angle_atom_site_label_2
_geom_angle_atom_site_label_3
_geom_angle
O1 Co1 C16 29.71(7)
O2 Co1 O1 60.81(6)
O2 Co1 N2 127.53(9)
O2 Co1 N4 137.89(8)
O2 Co1 N6 102.88(7)
O2 Co1 C16 31.11(7)
N2 Co1 O1 100.91(6)
N2 Co1 N4 91.42(7)
N2 Co1 N6 90.95(6)
N2 Co1 C16 117.57(8)
N4 Co1 O1 100.79(6)
N4 Co1 N6 90.18(6)
N4 Co1 C16 121.86(7)
N6 Co1 O1 163.54(6)
N6 Co1 C16 133.93(7)
C16 O1 Co1 84.38(13)
C16 O2 Co1 95.07(14)
N2 N1 B1 120.11(16)
C1 N1 N2 109.02(16)
C1 N1 B1 130.83(17)
N1 N2 Co1 115.20(12)
C3 N2 Co1 137.59(13)
C3 N2 N1 107.20(15)
N4 N3 B1 119.60(16)
C4 N3 N4 109.09(16)
C4 N3 B1 131.30(17)
N3 N4 Co1 115.49(12)
C6 N4 Co1 137.67(14)
C6 N4 N3 106.83(16)
N6 N5 B1 119.37(15)
C7 N5 N6 109.57(16)
C7 N5 B1 131.05(17)
N5 N6 Co1 114.97(12)
C9 N6 Co1 137.74(14)
C9 N6 N5 107.30(16)
N1 C1 C2 108.27(18)
N1 C1 C10 123.00(18)
C2 C1 C10 128.73(19)
C1 C2 H2 127.2
C1 C2 C3 105.55(19)
C3 C2 H2 127.2
N2 C3 C2 109.96(18)
N2 C3 C11 120.90(18)
C2 C3 C11 129.1(2)
N3 C4 C5 108.14(18)
N3 C4 C12 123.09(19)
C5 C4 C12 128.73(19)
C4 C5 H5 127.1
C4 C5 C6 105.75(18)
C6 C5 H5 127.1
N4 C6 C5 110.19(19)
N4 C6 C13 120.81(19)
C5 C6 C13 128.98(19)
N5 C7 C8 107.78(18)
N5 C7 C14 123.23(19)
C8 C7 C14 128.98(19)
C7 C8 H8 127.1
C7 C8 C9 105.72(18)
C9 C8 H8 127.1
N6 C9 C8 109.64(18)
N6 C9 C15 121.59(18)
C8 C9 C15 128.76(19)
C1 C10 H10A 109.5
C1 C10 H10B 109.5
C1 C10 H10C 109.5
H10A C10 H10B 109.5
H10A C10 H10C 109.5
H10B C10 H10C 109.5
C3 C11 H11A 109.5
C3 C11 H11B 109.5
C3 C11 H11C 109.5
H11A C11 H11B 109.5
H11A C11 H11C 109.5
H11B C11 H11C 109.5
C4 C12 H12A 109.5
C4 C12 H12B 109.5
C4 C12 H12C 109.5
H12A C12 H12B 109.5
H12A C12 H12C 109.5
H12B C12 H12C 109.5
C6 C13 H13A 109.5
C6 C13 H13B 109.5
C6 C13 H13C 109.5
H13A C13 H13B 109.5
H13A C13 H13C 109.5
H13B C13 H13C 109.5
C7 C14 H14A 109.5
C7 C14 H14B 109.5
C7 C14 H14C 109.5
H14A C14 H14B 109.5
H14A C14 H14C 109.5
H14B C14 H14C 109.5
C9 C15 H15A 109.5
C9 C15 H15B 109.5
C9 C15 H15C 109.5
H15A C15 H15B 109.5
H15A C15 H15C 109.5
H15B C15 H15C 109.5
O1 C16 Co1 65.91(12)
O1 C16 O2 119.7(2)
O1 C16 C17 121.6(2)
O2 C16 Co1 53.82(11)
O2 C16 C17 118.6(2)
C17 C16 Co1 172.36(18)
C16 C17 H17A 109.5
C16 C17 H17B 109.5
C16 C17 H17C 109.5
H17A C17 H17B 109.5
H17A C17 H17C 109.5
H17B C17 H17C 109.5
N1 B1 H1 110.3
N3 B1 N1 108.92(16)
N3 B1 H1 110.3
N5 B1 N1 108.57(16)
N5 B1 N3 108.53(15)
N5 B1 H1 110.3

loop_
_geom_bond_atom_site_label_1
_geom_bond_atom_site_label_2
_geom_bond_distance
Co1 O1 2.2606(15)
Co1 O2 1.9970(18)
Co1 N2 2.0227(17)
Co1 N4 2.0306(17)
Co1 N6 2.0765(16)
Co1 C16 2.464(2)
O1 C16 1.227(3)
O2 C16 1.278(3)
N1 N2 1.377(2)
N1 C1 1.353(3)
N1 B1 1.553(3)
N2 C3 1.337(3)
N3 N4 1.378(2)
N3 C4 1.355(3)
N3 B1 1.552(3)
N4 C6 1.335(3)
N5 N6 1.375(2)
N5 C7 1.357(3)
N5 B1 1.547(3)
N6 C9 1.336(3)
C1 C2 1.387(3)
C1 C10 1.501(3)
C2 H2 0.9500
C2 C3 1.393(3)
C3 C11 1.497(3)
C4 C5 1.379(3)
C4 C12 1.498(3)
C5 H5 0.9500
C5 C6 1.390(3)
C6 C13 1.498(3)
C7 C8 1.387(3)
C7 C14 1.493(3)
C8 H8 0.9500
C8 C9 1.406(3)
C9 C15 1.493(3)
C10 H10A 0.9800
C10 H10B 0.9800
C10 H10C 0.9800
C11 H11A 0.9800
C11 H11B 0.9800
C11 H11C 0.9800
C12 H12A 0.9800
C12 H12B 0.9800
C12 H12C 0.9800
C13 H13A 0.9800
C13 H13B 0.9800
C13 H13C 0.9800
C14 H14A 0.9800
C14 H14B 0.9800
C14 H14C 0.9800
C15 H15A 0.9800
C15 H15B 0.9800
C15 H15C 0.9800
C16 C17 1.503(3)
C17 H17A 0.9800
C17 H17B 0.9800
C17 H17C 0.9800
B1 H1 1.0000

loop_
_geom_torsion_atom_site_label_1
_geom_torsion_atom_site_label_2
_geom_torsion_atom_site_label_3
_geom_torsion_atom_site_label_4
_geom_torsion
Co1 O1 C16 O2 1.2(2)
Co1 O1 C16 C17 178.5(3)
Co1 O2 C16 O1 -1.3(3)
Co1 O2 C16 C17 -178.7(2)
Co1 N2 C3 C2 -178.90(15)
Co1 N2 C3 C11 1.3(3)
Co1 N4 C6 C5 178.68(16)
Co1 N4 C6 C13 0.1(3)
Co1 N6 C9 C8 179.61(15)
Co1 N6 C9 C15 -1.5(3)
O1 Co1 O2 C16 0.71(15)
O1 Co1 N2 N1 -146.93(12)
O1 Co1 N2 C3 31.7(2)
O1 Co1 N4 N3 146.75(13)
O1 Co1 N4 C6 -31.6(2)
O1 Co1 N6 N5 178.29(18)
O1 Co1 N6 C9 -1.6(4)
O1 Co1 C16 O2 -178.7(3)
O1 Co1 C16 C17 -170.1(18)
O2 Co1 O1 C16 -0.74(16)
O2 Co1 N2 N1 151.64(12)
O2 Co1 N2 C3 -29.8(2)
O2 Co1 N4 N3 -155.23(12)
O2 Co1 N4 C6 26.5(3)
O2 Co1 N6 N5 -174.27(13)
O2 Co1 N6 C9 5.8(2)
O2 Co1 C16 O1 178.7(3)
O2 Co1 C16 C17 8.6(16)
N1 N2 C3 C2 -0.2(2)
N1 N2 C3 C11 179.95(18)
N1 C1 C2 C3 -0.1(2)
N2 Co1 O1 C16 -127.82(15)
N2 Co1 O2 C16 81.75(19)
N2 Co1 N4 N3 45.36(13)
N2 Co1 N4 C6 -133.0(2)
N2 Co1 N6 N5 -45.31(13)
N2 Co1 N6 C9 134.8(2)
N2 Co1 C16 O1 61.04(16)
N2 Co1 C16 O2 -117.71(17)
N2 Co1 C16 C17 -109.1(17)
N2 N1 C1 C2 0.0(2)
N2 N1 C1 C10 -179.97(18)
N2 N1 B1 N3 57.6(2)
N2 N1 B1 N5 -60.4(2)
N3 N4 C6 C5 0.3(2)
N3 N4 C6 C13 -178.27(18)
N3 C4 C5 C6 -0.1(2)
N4 Co1 O1 C16 138.60(15)
N4 Co1 O2 C16 -71.9(2)
N4 Co1 N2 N1 -45.66(13)
N4 Co1 N2 C3 132.9(2)
N4 Co1 N6 N5 46.11(13)
N4 Co1 N6 C9 -133.8(2)
N4 Co1 C16 O1 -49.89(17)
N4 Co1 C16 O2 131.36(17)
N4 Co1 C16 C17 140.0(17)
N4 N3 C4 C5 0.2(2)
N4 N3 C4 C12 -177.96(18)
N4 N3 B1 N1 -57.8(2)
N4 N3 B1 N5 60.2(2)
N5 N6 C9 C8 -0.3(2)
N5 N6 C9 C15 178.55(18)
N5 C7 C8 C9 0.4(2)
N6 Co1 O1 C16 7.6(3)
N6 Co1 O2 C16 -176.88(16)
N6 Co1 N2 N1 44.55(13)
N6 Co1 N2 C3 -136.9(2)
N6 Co1 N4 N3 -45.59(13)
N6 Co1 N4 C6 136.1(2)
N6 Co1 C16 O1 -177.03(12)
N6 Co1 C16 O2 4.2(2)
N6 Co1 C16 C17 12.8(17)
N6 N5 C7 C8 -0.6(2)
N6 N5 C7 C14 178.05(18)
N6 N5 B1 N1 59.1(2)
N6 N5 B1 N3 -59.2(2)
C1 N1 N2 Co1 179.15(12)
C1 N1 N2 C3 0.1(2)
C1 N1 B1 N3 -120.3(2)
C1 N1 B1 N5 121.7(2)
C1 C2 C3 N2 0.2(2)
C1 C2 C3 C11 -180.0(2)
C4 N3 N4 Co1 -179.13(12)
C4 N3 N4 C6 -0.3(2)
C4 N3 B1 N1 121.0(2)
C4 N3 B1 N5 -120.9(2)
C4 C5 C6 N4 -0.1(2)
C4 C5 C6 C13 178.3(2)
C7 N5 N6 Co1 -179.36(12)
C7 N5 N6 C9 0.6(2)
C7 N5 B1 N1 -122.2(2)
C7 N5 B1 N3 119.6(2)
C7 C8 C9 N6 0.0(2)
C7 C8 C9 C15 -178.8(2)
C10 C1 C2 C3 179.8(2)
C12 C4 C5 C6 178.0(2)
C14 C7 C8 C9 -178.2(2)
C16 Co1 N2 N1 -173.14(12)
C16 Co1 N2 C3 5.4(2)
C16 Co1 N4 N3 169.44(12)
C16 Co1 N4 C6 -8.9(2)
C16 Co1 N6 N5 -176.51(12)
C16 Co1 N6 C9 3.6(3)
B1 N1 N2 Co1 0.9(2)
B1 N1 N2 C3 -178.12(16)
B1 N1 C1 C2 178.02(19)
B1 N1 C1 C10 -1.9(3)
B1 N3 N4 Co1 0.0(2)
B1 N3 N4 C6 178.79(16)
B1 N3 C4 C5 -178.72(19)
B1 N3 C4 C12 3.1(3)
B1 N5 N6 Co1 -0.3(2)
B1 N5 N6 C9 179.61(16)
B1 N5 C7 C8 -179.49(19)
B1 N5 C7 C14 -0.8(3)
